data_7239266
loop_
_publ_author_name
'Zi, You'
'Chu, Xue-Qiang'
'Lu, Xin-Mou'
'Wang, Shun-Yi'
'Ji, Shun-Jun'

_publ_section_title
;
 In(OTf)3-catalyzed chemoselective alkylation of tryptamines with
 2-oxo-1-pyrrolidine derivatives
;
_journal_issue 9
_journal_name_full 'RSC Adv.'
_journal_page_first 4609
_journal_paper_doi 10.1039/C3RA44196B
_journal_volume 4
_journal_year 2014
_chemical_formula_moiety 'C29 H30 N3 O3 S'
_chemical_formula_sum 'C29 H30 N3 O3 S'
_chemical_formula_weight 500.62
_space_group_IT_number 15
_space_group_name_Hall '-C 2yc'
_space_group_name_H-M_alt 'C 1 2/c 1'
_symmetry_cell_setting monoclinic
_symmetry_Int_Tables_number 15
_symmetry_space_group_name_Hall '-C 2yc'
_symmetry_space_group_name_H-M 'C 1 2/c 1'
_atom_sites_solution_hydrogens geom
_atom_sites_solution_primary direct
_atom_sites_solution_secondary difmap
_audit_creation_method SHELXL-97
_cell_angle_alpha 90.00
_cell_angle_beta 120.379(7)
_cell_angle_gamma 90.00
_cell_formula_units_Z 8
_cell_length_a 26.062(8)
_cell_length_b 15.828(5)
_cell_length_c 14.693(5)
_cell_measurement_reflns_used 7001
_cell_measurement_temperature 293(2)
_cell_measurement_theta_max 25.3
_cell_measurement_theta_min 3.0
_cell_volume 5229(3)
_computing_cell_refinement CrystalClear
_computing_data_collection CrystalClear
_computing_data_reduction CrystalStructure
_computing_structure_refinement 'SHELXL-97 (Sheldrick, 1997)'
_computing_structure_solution 'SHELXS-97 (Sheldrick, 1990)'
_diffrn_ambient_temperature 293(2)
_diffrn_detector_area_resol_mean 7.31
_diffrn_measured_fraction_theta_full 0.959
_diffrn_measured_fraction_theta_max 0.959
_diffrn_measurement_device_type 'Rigaku Mercury'
_diffrn_measurement_method \w
_diffrn_radiation_monochromator graphite
_diffrn_radiation_source 'fine-focus sealed tube'
_diffrn_radiation_type MoK\a
_diffrn_radiation_wavelength 0.71070
_diffrn_reflns_av_R_equivalents 0.0652
_diffrn_reflns_av_sigmaI/netI 0.0870
_diffrn_reflns_limit_h_max 28
_diffrn_reflns_limit_h_min -28
_diffrn_reflns_limit_k_max 19
_diffrn_reflns_limit_k_min -14
_diffrn_reflns_limit_l_max 17
_diffrn_reflns_limit_l_min -17
_diffrn_reflns_number 12376
_diffrn_reflns_theta_full 25.34
_diffrn_reflns_theta_max 25.34
_diffrn_reflns_theta_min 3.01
_exptl_absorpt_coefficient_mu 0.159
_exptl_absorpt_correction_T_max 0.969
_exptl_absorpt_correction_T_min 0.504
_exptl_absorpt_correction_type multi-scan
_exptl_absorpt_process_details 'Jacobson, R. (1998) Private communication'
_exptl_crystal_colour colorless
_exptl_crystal_density_diffrn 1.272
_exptl_crystal_density_method 'not measured'
_exptl_crystal_description block
_exptl_crystal_F_000 2120
_exptl_crystal_size_max 0.80
_exptl_crystal_size_mid 0.30
_exptl_crystal_size_min 0.20
_refine_diff_density_max 0.283
_refine_diff_density_min -0.325
_refine_diff_density_rms 0.070
_refine_ls_extinction_method none
_refine_ls_goodness_of_fit_ref 1.075
_refine_ls_hydrogen_treatment constr
_refine_ls_matrix_type full
_refine_ls_number_parameters 326
_refine_ls_number_reflns 4590
_refine_ls_number_restraints 0
_refine_ls_restrained_S_all 1.075
_refine_ls_R_factor_all 0.1594
_refine_ls_R_factor_gt 0.0871
_refine_ls_shift/su_max 0.000
_refine_ls_shift/su_mean 0.000
_refine_ls_structure_factor_coef Fsqd
_refine_ls_weighting_details 'calc w=1/[\s^2^(Fo^2^)+(0.1468P)^2^+0.0000P] where P=(Fo^2^+2Fc^2^)/3'
_refine_ls_weighting_scheme calc
_refine_ls_wR_factor_gt 0.2303
_refine_ls_wR_factor_ref 0.2966
_reflns_number_gt 2498
_reflns_number_total 4590
_reflns_threshold_expression >2sigma(I)
_cod_data_source_file c3ra44196b.txt
_cod_data_source_block shelxl
_cod_original_sg_symbol_H-M 'C 2/c'
_cod_database_code 7239266

loop_
_symmetry_equiv_pos_as_xyz
'x, y, z'
'-x, y, -z+1/2'
'x+1/2, y+1/2, z'
'-x+1/2, y+1/2, -z+1/2'
'-x, -y, -z'
'x, -y, z-1/2'
'-x+1/2, -y+1/2, -z'
'x+1/2, -y+1/2, z-1/2'

loop_
_atom_site_label
_atom_site_type_symbol
_atom_site_fract_x
_atom_site_fract_y
_atom_site_fract_z
_atom_site_U_iso_or_equiv
_atom_site_adp_type
_atom_site_occupancy
_atom_site_symmetry_multiplicity
_atom_site_calc_flag
_atom_site_refinement_flags
_atom_site_disorder_assembly
_atom_site_disorder_group
S1 S 0.56425(7) 0.23020(9) 0.49125(13) 0.0711(5) Uani 1 1 d . . .
O1 O 0.5835(2) 0.2395(3) 0.6013(4) 0.0963(14) Uani 1 1 d . . .
O2 O 0.5270(2) 0.1610(3) 0.4321(4) 0.0999(15) Uani 1 1 d . . .
O3 O 0.64619(16) -0.1604(2) 0.8146(3) 0.0704(11) Uani 1 1 d . . .
N1 N 0.6228(2) 0.2219(3) 0.4828(4) 0.0652(12) Uani 1 1 d . . .
N2 N 0.70581(16) -0.0045(3) 0.6789(3) 0.0528(10) Uani 1 1 d . . .
N3 N 0.62448(15) -0.0602(2) 0.6881(3) 0.0464(10) Uani 1 1 d . . .
C1 C 0.5264(3) 0.3232(3) 0.4268(4) 0.0626(14) Uani 1 1 d . A .
C2 C 0.5525(3) 0.4010(4) 0.4630(4) 0.0698(15) Uani 1 1 d . . .
H2 H 0.5911 0.4046 0.5200 0.084 Uiso 1 1 calc R . .
C3 C 0.5211(3) 0.4739(4) 0.4144(5) 0.0808(17) Uani 1 1 d . A .
H3 H 0.5389 0.5260 0.4412 0.097 Uiso 1 1 calc R . .
C4 C 0.4659(3) 0.4721(5) 0.3299(5) 0.086(2) Uani 1 1 d . . .
C5 C 0.4404(3) 0.3946(7) 0.2946(6) 0.108(2) Uani 1 1 d . A .
H5 H 0.4020 0.3917 0.2370 0.130 Uiso 1 1 calc R . .
C6 C 0.4702(3) 0.3198(5) 0.3421(5) 0.0845(19) Uani 1 1 d . . .
H6 H 0.4517 0.2679 0.3161 0.101 Uiso 1 1 calc R A .
C7 C 0.4418(7) 0.5618(8) 0.2816(9) 0.078(4) Uiso 0.56(2) 1 d P A 1
H7A H 0.4091 0.5764 0.2912 0.116 Uiso 0.56(2) 1 calc PR A 1
H7B H 0.4286 0.5610 0.2076 0.116 Uiso 0.56(2) 1 calc PR A 1
H7C H 0.4730 0.6028 0.3163 0.116 Uiso 0.56(2) 1 calc PR A 1
C7A C 0.4155(10) 0.5370(13) 0.2721(13) 0.093(6) Uiso 0.44(2) 1 d P A 2
H7A1 H 0.4174 0.5784 0.3215 0.140 Uiso 0.44(2) 1 calc PR A 2
H7A2 H 0.3778 0.5087 0.2406 0.140 Uiso 0.44(2) 1 calc PR A 2
H7A3 H 0.4198 0.5645 0.2181 0.140 Uiso 0.44(2) 1 calc PR A 2
C8 C 0.6803(3) 0.2595(3) 0.5580(5) 0.0763(17) Uani 1 1 d . . .
H8A H 0.6804 0.2745 0.6221 0.092 Uiso 1 1 calc R . .
H8B H 0.6861 0.3107 0.5281 0.092 Uiso 1 1 calc R . .
C9 C 0.7313(2) 0.1976(3) 0.5844(5) 0.0673(15) Uani 1 1 d . . .
H9A H 0.7291 0.1800 0.5193 0.081 Uiso 1 1 calc R . .
H9B H 0.7688 0.2268 0.6266 0.081 Uiso 1 1 calc R . .
C10 C 0.7303(2) 0.1216(3) 0.6424(4) 0.0533(12) Uani 1 1 d . . .
C11 C 0.7658(2) 0.1069(3) 0.7550(4) 0.0557(13) Uani 1 1 d . . .
C12 C 0.8111(2) 0.1522(4) 0.8384(5) 0.0771(17) Uani 1 1 d . . .
H12 H 0.8237 0.2041 0.8270 0.092 Uiso 1 1 calc R . .
C13 C 0.8365(3) 0.1181(5) 0.9375(6) 0.093(2) Uani 1 1 d . . .
H13 H 0.8674 0.1469 0.9937 0.112 Uiso 1 1 calc R . .
C14 C 0.8172(3) 0.0410(5) 0.9564(5) 0.090(2) Uani 1 1 d . . .
H14 H 0.8345 0.0205 1.0250 0.108 Uiso 1 1 calc R . .
C15 C 0.7732(2) -0.0046(4) 0.8752(4) 0.0688(15) Uani 1 1 d . . .
H15 H 0.7601 -0.0558 0.8874 0.083 Uiso 1 1 calc R . .
C16 C 0.7489(2) 0.0282(3) 0.7742(4) 0.0565(13) Uani 1 1 d . . .
C17 C 0.6949(2) 0.0532(3) 0.6016(4) 0.0532(12) Uani 1 1 d . . .
H17 H 0.6669 0.0461 0.5305 0.064 Uiso 1 1 calc R . .
C18 C 0.6718(2) -0.0807(3) 0.6674(4) 0.0520(12) Uani 1 1 d . . .
H18 H 0.6985 -0.1207 0.7217 0.062 Uiso 1 1 calc R . .
C19 C 0.6496(2) -0.1224(3) 0.5606(4) 0.0552(13) Uani 1 1 d . A .
C20 C 0.6919(3) -0.1422(3) 0.5320(5) 0.0762(17) Uani 1 1 d . . .
C21 C 0.6803(7) -0.1731(7) 0.4410(10) 0.059(4) Uiso 0.56(2) 1 d P A 1
H21 H 0.7100 -0.1810 0.4245 0.071 Uiso 0.56(2) 1 calc PR A 1
C22 C 0.6201(8) -0.1941(6) 0.3686(10) 0.051(3) Uiso 0.56(2) 1 d P A 1
H22 H 0.6093 -0.2152 0.3022 0.061 Uiso 0.56(2) 1 calc PR A 1
C21A C 0.6548(11) -0.1845(9) 0.4147(15) 0.058(4) Uiso 0.44(2) 1 d P A 2
H21A H 0.6757 -0.1971 0.3805 0.069 Uiso 0.44(2) 1 calc PR A 2
C22A C 0.5952(10) -0.2029(10) 0.3626(13) 0.064(5) Uiso 0.44(2) 1 d P A 2
H22A H 0.5763 -0.2320 0.2989 0.077 Uiso 0.44(2) 1 calc PR A 2
C23 C 0.5723(3) -0.1815(4) 0.4005(5) 0.0835(19) Uani 1 1 d . . .
H23 H 0.5331 -0.1986 0.3568 0.100 Uiso 1 1 calc R A 1
C24 C 0.5905(2) -0.1440(3) 0.4963(4) 0.0644(14) Uani 1 1 d . A .
H24 H 0.5632 -0.1332 0.5180 0.077 Uiso 1 1 calc R . .
C25 C 0.7578(3) -0.1299(5) 0.6029(7) 0.108(3) Uani 1 1 d . A .
H25A H 0.7786 -0.1584 0.5734 0.162 Uiso 1 1 calc R . .
H25B H 0.7700 -0.1528 0.6714 0.162 Uiso 1 1 calc R . .
H25C H 0.7670 -0.0707 0.6091 0.162 Uiso 1 1 calc R . .
C26 C 0.5903(2) 0.0193(3) 0.6500(4) 0.0601(13) Uani 1 1 d . . .
H26A H 0.5702 0.0233 0.5737 0.072 Uiso 1 1 calc R . .
H26B H 0.6157 0.0682 0.6807 0.072 Uiso 1 1 calc R . .
C27 C 0.5465(2) 0.0110(3) 0.6878(4) 0.0622(14) Uani 1 1 d . . .
H27A H 0.5374 0.0659 0.7056 0.075 Uiso 1 1 calc R . .
H27B H 0.5098 -0.0149 0.6342 0.075 Uiso 1 1 calc R . .
C28 C 0.5774(2) -0.0445(4) 0.7842(4) 0.0668(15) Uani 1 1 d . . .
H28A H 0.5993 -0.0108 0.8476 0.080 Uiso 1 1 calc R . .
H28B H 0.5490 -0.0796 0.7909 0.080 Uiso 1 1 calc R . .
C29 C 0.6180(2) -0.0963(3) 0.7656(4) 0.0552(13) Uani 1 1 d . . .

loop_
_atom_site_aniso_label
_atom_site_aniso_U_11
_atom_site_aniso_U_22
_atom_site_aniso_U_33
_atom_site_aniso_U_23
_atom_site_aniso_U_13
_atom_site_aniso_U_12
S1 0.1023(11) 0.0535(9) 0.0795(12) -0.0016(8) 0.0621(9) -0.0058(8)
O1 0.169(4) 0.077(3) 0.082(3) 0.013(2) 0.092(3) 0.017(3)
O2 0.133(4) 0.058(3) 0.135(4) -0.027(3) 0.088(3) -0.037(2)
O3 0.082(2) 0.065(2) 0.071(3) 0.030(2) 0.044(2) 0.022(2)
N1 0.085(3) 0.052(3) 0.065(3) -0.002(2) 0.042(2) -0.001(2)
N2 0.058(2) 0.055(3) 0.043(2) 0.003(2) 0.0249(19) -0.0082(19)
N3 0.053(2) 0.045(2) 0.050(2) 0.0089(18) 0.0322(18) 0.0050(17)
C1 0.080(4) 0.058(4) 0.064(4) -0.010(3) 0.047(3) -0.009(3)
C2 0.079(4) 0.070(4) 0.054(3) 0.003(3) 0.029(3) 0.008(3)
C3 0.105(5) 0.074(4) 0.068(4) 0.002(3) 0.047(4) 0.013(4)
C4 0.090(4) 0.111(6) 0.055(4) -0.002(4) 0.035(4) 0.028(4)
C5 0.087(5) 0.141(8) 0.068(5) -0.005(5) 0.018(4) 0.012(5)
C6 0.071(4) 0.101(6) 0.081(5) -0.025(4) 0.038(4) -0.018(4)
C8 0.122(5) 0.043(3) 0.084(4) -0.006(3) 0.066(4) -0.014(3)
C9 0.071(3) 0.060(3) 0.075(4) 0.004(3) 0.040(3) -0.022(3)
C10 0.059(3) 0.053(3) 0.058(3) 0.000(3) 0.037(2) -0.003(2)
C11 0.060(3) 0.053(3) 0.059(4) -0.011(3) 0.034(3) -0.004(2)
C12 0.073(3) 0.067(4) 0.075(5) -0.017(3) 0.026(3) 0.001(3)
C13 0.086(4) 0.087(5) 0.072(5) -0.030(4) 0.014(4) 0.003(4)
C14 0.099(4) 0.090(5) 0.053(4) -0.001(4) 0.017(3) 0.024(4)
C15 0.074(3) 0.070(4) 0.054(4) 0.005(3) 0.026(3) 0.015(3)
C16 0.062(3) 0.058(3) 0.054(3) 0.000(3) 0.033(3) 0.005(2)
C17 0.058(3) 0.055(3) 0.049(3) 0.005(2) 0.029(2) -0.006(2)
C18 0.060(3) 0.045(3) 0.056(3) 0.013(2) 0.033(2) -0.001(2)
C19 0.072(3) 0.043(3) 0.055(3) 0.005(2) 0.036(3) -0.001(2)
C20 0.118(5) 0.053(4) 0.091(5) 0.007(3) 0.077(4) 0.007(3)
C23 0.100(4) 0.068(4) 0.065(4) -0.001(3) 0.028(4) 0.015(3)
C24 0.087(4) 0.047(3) 0.052(4) -0.001(3) 0.030(3) -0.002(3)
C25 0.081(4) 0.117(6) 0.164(7) -0.004(5) 0.091(5) 0.006(4)
C26 0.078(3) 0.041(3) 0.058(3) 0.005(2) 0.032(3) 0.006(2)
C27 0.077(3) 0.045(3) 0.069(4) 0.002(3) 0.040(3) 0.005(2)
C28 0.072(3) 0.072(4) 0.061(4) 0.015(3) 0.038(3) 0.021(3)
C29 0.065(3) 0.049(3) 0.047(3) 0.004(3) 0.025(2) -0.005(2)

loop_
_atom_type_symbol
_atom_type_description
_atom_type_scat_dispersion_real
_atom_type_scat_dispersion_imag
_atom_type_scat_source
C C 0.0033 0.0016 'International Tables Vol C Tables 4.2.6.8 and 6.1.1.4'
H H 0.0000 0.0000 'International Tables Vol C Tables 4.2.6.8 and 6.1.1.4'
N N 0.0061 0.0033 'International Tables Vol C Tables 4.2.6.8 and 6.1.1.4'
O O 0.0106 0.0060 'International Tables Vol C Tables 4.2.6.8 and 6.1.1.4'
S S 0.1246 0.1234 'International Tables Vol C Tables 4.2.6.8 and 6.1.1.4'

loop_
_geom_angle_atom_site_label_1
_geom_angle_atom_site_label_2
_geom_angle_atom_site_label_3
_geom_angle
O2 S1 O1 120.4(3)
O2 S1 N1 105.7(3)
O1 S1 N1 107.0(3)
O2 S1 C1 106.9(3)
O1 S1 C1 107.6(3)
N1 S1 C1 108.9(2)
C8 N1 S1 124.1(4)
C17 N2 C16 108.2(4)
C17 N2 C18 126.7(4)
C16 N2 C18 124.4(4)
C29 N3 C18 124.1(4)
C29 N3 C26 111.7(4)
C18 N3 C26 121.6(4)
C6 C1 C2 118.7(6)
C6 C1 S1 120.7(5)
C2 C1 S1 120.5(4)
C1 C2 C3 119.9(6)
C1 C2 H2 120.1
C3 C2 H2 120.1
C4 C3 C2 122.4(7)
C4 C3 H3 118.8
C2 C3 H3 118.8
C3 C4 C5 117.3(7)
C3 C4 C7A 135.3(11)
C5 C4 C7A 105.9(11)
C3 C4 C7 113.2(9)
C5 C4 C7 129.4(8)
C7A C4 C7 27.5(7)
C4 C5 C6 122.2(6)
C4 C5 H5 118.9
C6 C5 H5 118.9
C1 C6 C5 119.5(6)
C1 C6 H6 120.2
C5 C6 H6 120.2
C4 C7 H7A 109.5
C4 C7 H7B 109.5
C4 C7 H7C 109.5
C4 C7A H7A1 109.5
C4 C7A H7A2 109.5
H7A1 C7A H7A2 109.5
C4 C7A H7A3 109.5
H7A1 C7A H7A3 109.5
H7A2 C7A H7A3 109.5
N1 C8 C9 110.9(4)
N1 C8 H8A 109.5
C9 C8 H8A 109.5
N1 C8 H8B 109.5
C9 C8 H8B 109.5
H8A C8 H8B 108.0
C10 C9 C8 113.5(4)
C10 C9 H9A 108.9
C8 C9 H9A 108.9
C10 C9 H9B 108.9
C8 C9 H9B 108.9
H9A C9 H9B 107.7
C17 C10 C11 106.1(4)
C17 C10 C9 127.0(5)
C11 C10 C9 126.9(5)
C12 C11 C16 119.6(5)
C12 C11 C10 133.5(5)
C16 C11 C10 106.9(4)
C13 C12 C11 118.0(6)
C13 C12 H12 121.0
C11 C12 H12 121.0
C12 C13 C14 121.7(6)
C12 C13 H13 119.1
C14 C13 H13 119.1
C15 C14 C13 120.9(6)
C15 C14 H14 119.6
C13 C14 H14 119.6
C14 C15 C16 117.5(6)
C14 C15 H15 121.2
C16 C15 H15 121.2
N2 C16 C15 130.0(5)
N2 C16 C11 107.9(4)
C15 C16 C11 122.1(5)
C10 C17 N2 110.9(4)
C10 C17 H17 124.5
N2 C17 H17 124.5
N3 C18 N2 108.9(4)
N3 C18 C19 113.2(4)
N2 C18 C19 111.8(4)
N3 C18 H18 107.6
N2 C18 H18 107.6
C19 C18 H18 107.6
C24 C19 C20 121.0(5)
C24 C19 C18 121.5(4)
C20 C19 C18 117.5(5)
C21 C20 C19 125.5(9)
C21 C20 C25 110.4(9)
C19 C20 C25 124.1(6)
C21 C20 C21A 20.0(7)
C19 C20 C21A 105.8(8)
C25 C20 C21A 130.0(9)
C20 C21 C22 116.8(10)
C20 C21 H21 121.6
C22 C21 H21 121.6
C21 C22 C23 119.7(9)
C21 C22 H22 120.1
C23 C22 H22 120.1
C22A C21A C20 125.1(12)
C22A C21A H21A 117.5
C20 C21A H21A 117.5
C23 C22A C21A 114.8(15)
C23 C22A H22A 122.6
C21A C22A H22A 122.6
C22A C23 C24 133.2(14)
C22A C23 C22 17.3(12)
C24 C23 C22 116.9(7)
C22A C23 H23 104.9
C24 C23 H23 121.6
C22 C23 H23 121.6
C23 C24 C19 119.7(6)
C23 C24 H24 120.2
C19 C24 H24 120.2
C20 C25 H25A 109.5
C20 C25 H25B 109.5
H25A C25 H25B 109.5
C20 C25 H25C 109.5
H25A C25 H25C 109.5
H25B C25 H25C 109.5
N3 C26 C27 102.1(4)
N3 C26 H26A 111.3
C27 C26 H26A 111.3
N3 C26 H26B 111.3
C27 C26 H26B 111.3
H26A C26 H26B 109.2
C28 C27 C26 104.6(4)
C28 C27 H27A 110.8
C26 C27 H27A 110.8
C28 C27 H27B 110.8
C26 C27 H27B 110.8
H27A C27 H27B 108.9
C29 C28 C27 104.1(4)
C29 C28 H28A 110.9
C27 C28 H28A 110.9
C29 C28 H28B 110.9
C27 C28 H28B 110.9
H28A C28 H28B 108.9
O3 C29 N3 122.7(5)
O3 C29 C28 128.1(5)
N3 C29 C28 109.0(4)

loop_
_geom_bond_atom_site_label_1
_geom_bond_atom_site_label_2
_geom_bond_distance
S1 O2 1.430(4)
S1 O1 1.438(4)
S1 N1 1.597(5)
S1 C1 1.758(6)
O3 C29 1.246(6)
N1 C8 1.465(7)
N2 C17 1.371(6)
N2 C16 1.378(6)
N2 C18 1.454(6)
N3 C29 1.359(6)
N3 C18 1.449(6)
N3 C26 1.478(6)
C1 C6 1.362(8)
C1 C2 1.378(7)
C2 C3 1.385(8)
C2 H2 0.9300
C3 C4 1.344(9)
C3 H3 0.9300
C4 C5 1.365(10)
C4 C7A 1.542(17)
C4 C7 1.570(14)
C5 C6 1.394(10)
C5 H5 0.9300
C6 H6 0.9300
C7 H7A 0.9600
C7 H7B 0.9600
C7 H7C 0.9600
C7A H7A1 0.9600
C7A H7A2 0.9600
C7A H7A3 0.9600
C8 C9 1.534(8)
C8 H8A 0.9700
C8 H8B 0.9700
C9 C10 1.482(7)
C9 H9A 0.9700
C9 H9B 0.9700
C10 C17 1.350(7)
C10 C11 1.448(7)
C11 C12 1.396(7)
C11 C16 1.397(7)
C12 C13 1.369(9)
C12 H12 0.9300
C13 C14 1.400(9)
C13 H13 0.9300
C14 C15 1.371(8)
C14 H14 0.9300
C15 C16 1.386(7)
C15 H15 0.9300
C17 H17 0.9300
C18 C19 1.522(7)
C18 H18 0.9800
C19 C24 1.383(7)
C19 C20 1.399(7)
C20 C21 1.307(12)
C20 C25 1.505(10)
C20 C21A 1.63(2)
C21 C22 1.420(17)
C21 H21 0.9300
C22 C23 1.550(17)
C22 H22 0.9300
C21A C22A 1.37(2)
C21A H21A 0.9300
C22A C23 1.06(2)
C22A H22A 0.9300
C23 C24 1.372(8)
C23 H23 0.9300
C24 H24 0.9300
C25 H25A 0.9600
C25 H25B 0.9600
C25 H25C 0.9600
C26 C27 1.507(7)
C26 H26A 0.9700
C26 H26B 0.9700
C27 C28 1.507(7)
C27 H27A 0.9700
C27 H27B 0.9700
C28 C29 1.469(7)
C28 H28A 0.9700
C28 H28B 0.9700

loop_
_geom_torsion_atom_site_label_1
_geom_torsion_atom_site_label_2
_geom_torsion_atom_site_label_3
_geom_torsion_atom_site_label_4
_geom_torsion
O2 S1 N1 C8 -157.9(4)
O1 S1 N1 C8 -28.5(5)
C1 S1 N1 C8 87.5(5)
O2 S1 C1 C6 4.8(5)
O1 S1 C1 C6 -125.8(5)
N1 S1 C1 C6 118.5(5)
O2 S1 C1 C2 -177.2(4)
O1 S1 C1 C2 52.3(5)
N1 S1 C1 C2 -63.4(5)
C6 C1 C2 C3 1.1(8)
S1 C1 C2 C3 -177.0(4)
C1 C2 C3 C4 -2.0(9)
C2 C3 C4 C5 2.0(10)
C2 C3 C4 C7A 165.6(13)
C2 C3 C4 C7 -174.2(7)
C3 C4 C5 C6 -1.1(11)
C7A C4 C5 C6 -169.2(9)
C7 C4 C5 C6 174.3(9)
C2 C1 C6 C5 -0.3(9)
S1 C1 C6 C5 177.8(5)
C4 C5 C6 C1 0.3(11)
S1 N1 C8 C9 137.7(4)
N1 C8 C9 C10 -66.2(6)
C8 C9 C10 C17 78.2(7)
C8 C9 C10 C11 -99.7(6)
C17 C10 C11 C12 177.7(5)
C9 C10 C11 C12 -4.1(9)
C17 C10 C11 C16 0.2(5)
C9 C10 C11 C16 178.5(4)
C16 C11 C12 C13 -1.5(8)
C10 C11 C12 C13 -178.7(6)
C11 C12 C13 C14 -1.4(9)
C12 C13 C14 C15 2.1(10)
C13 C14 C15 C16 0.3(8)
C17 N2 C16 C15 177.3(5)
C18 N2 C16 C15 6.4(8)
C17 N2 C16 C11 -1.2(5)
C18 N2 C16 C11 -172.1(4)
C14 C15 C16 N2 178.3(5)
C14 C15 C16 C11 -3.4(7)
C12 C11 C16 N2 -177.3(4)
C10 C11 C16 N2 0.6(5)
C12 C11 C16 C15 4.0(7)
C10 C11 C16 C15 -178.1(4)
C11 C10 C17 N2 -1.0(5)
C9 C10 C17 N2 -179.2(4)
C16 N2 C17 C10 1.4(5)
C18 N2 C17 C10 172.1(4)
C29 N3 C18 N2 -120.4(5)
C26 N3 C18 N2 40.2(6)
C29 N3 C18 C19 114.6(5)
C26 N3 C18 C19 -84.8(5)
C17 N2 C18 N3 -89.3(5)
C16 N2 C18 N3 79.9(5)
C17 N2 C18 C19 36.5(6)
C16 N2 C18 C19 -154.3(4)
N3 C18 C19 C24 -5.2(6)
N2 C18 C19 C24 -128.6(5)
N3 C18 C19 C20 178.0(4)
N2 C18 C19 C20 54.7(6)
C24 C19 C20 C21 7.8(10)
C18 C19 C20 C21 -175.5(7)
C24 C19 C20 C25 -172.6(6)
C18 C19 C20 C25 4.1(8)
C24 C19 C20 C21A 3.9(8)
C18 C19 C20 C21A -179.4(6)
C19 C20 C21 C22 -5.0(12)
C25 C20 C21 C22 175.4(7)
C21A C20 C21 C22 6.0(17)
C20 C21 C22 C23 -1.3(12)
C21 C20 C21A C22A -176(3)
C19 C20 C21A C22A -5.6(14)
C25 C20 C21A C22A 170.6(11)
C20 C21A C22A C23 6(2)
C21A C22A C23 C24 -6(2)
C21A C22A C23 C22 15(2)
C21 C22 C23 C22A -158(4)
C21 C22 C23 C24 4.8(10)
C22A C23 C24 C19 4.6(16)
C22 C23 C24 C19 -2.3(8)
C20 C19 C24 C23 -3.4(8)
C18 C19 C24 C23 180.0(5)
C29 N3 C26 C27 -18.5(5)
C18 N3 C26 C27 178.7(4)
N3 C26 C27 C28 27.6(5)
C26 C27 C28 C29 -27.5(6)
C18 N3 C29 O3 -12.4(7)
C26 N3 C29 O3 -174.7(4)
C18 N3 C29 C28 163.6(4)
C26 N3 C29 C28 1.3(6)
C27 C28 C29 O3 -167.7(5)
C27 C28 C29 N3 16.6(6)
